data_7058698
loop_
_publ_author_name
'Pog\'any, Luk\'a\<s'
'Brach\<nakov\'a, Barbora'
'Mas\'arov\'a, Petra'
'Moncol, J\'an'
'Pavlik, J\'an'
'G\'al, Miroslav'
'Maz\'ur, Milan'
'Herchel, Radovan'
'Nemec, Ivan'
'\<Salitro\<s, Ivan'

_publ_section_title
;
 Impact of the Schiff base ligand substituents on the solid state and
 solution properties of eleven iron(iii) complexes
;
_journal_issue 35
_journal_name_full 'New Journal of Chemistry'
_journal_page_first 13916
_journal_paper_doi 10.1039/C9NJ03087E
_journal_volume 43
_journal_year 2019
_chemical_formula_moiety 'C29 H29 Cl Fe N3 O2'
_chemical_formula_sum 'C29 H29 Cl Fe N3 O2'
_chemical_formula_weight 542.85
_space_group_crystal_system monoclinic
_space_group_IT_number 14
_space_group_name_Hall '-P 2ybc'
_space_group_name_H-M_alt 'P 1 21/c 1'
_symmetry_space_group_name_Hall '-P 2ybc'
_symmetry_space_group_name_H-M 'P 1 21/c 1'
_atom_sites_solution_hydrogens geom
_atom_sites_solution_primary direct
_audit_creation_date 2018-12-11
_audit_creation_method
;
Olex2 1.2
(compiled 2017.08.10 svn.r3458 for OlexSys, GUI svn.r5506)
;
_audit_update_record
;
2019-01-18 deposited with the CCDC.    2019-07-29 downloaded from the CCDC.
;
_cell_angle_alpha 90
_cell_angle_beta 95.577(5)
_cell_angle_gamma 90
_cell_formula_units_Z 4
_cell_length_a 7.5539(4)
_cell_length_b 23.4320(10)
_cell_length_c 14.2440(10)
_cell_measurement_reflns_used 3396
_cell_measurement_temperature 293
_cell_measurement_theta_max 27.83
_cell_measurement_theta_min 2.60
_cell_volume 2509.3(2)
_computing_cell_refinement CrysAlisPro
_computing_data_collection
'CrysAlis CCD, Oxford Diffraction Ltd., Version 1.171.33.38 (release 14-04-2009 CrysAlis171 .NET) (compiled Apr 14 2009,16:19:46)'
_computing_data_reduction
'CrysAlis RED, Oxford Diffraction Ltd., Version 1.171.33.38 (release 14-04-2009 CrysAlis171 .NET) (compiled Apr 14 2009,16:19:46)'
_computing_molecular_graphics 'Olex2 (Dolomanov et al., 2009)'
_computing_publication_material 'Olex2 (Dolomanov et al., 2009)'
_computing_structure_refinement 'ShelXL (Sheldrick, 2015)'
_computing_structure_solution 'ShelXS-1997 (Sheldrick, 2008)'
_diffrn_ambient_temperature 293
_diffrn_detector_area_resol_mean 8
_diffrn_measured_fraction_theta_full 0.990
_diffrn_measured_fraction_theta_max 0.982
_diffrn_measurement_device_type 'Xcalibur, Sapphire2, large Be window'
_diffrn_measurement_method '\w scans'
_diffrn_radiation_monochromator graphite
_diffrn_radiation_type MoK\a
_diffrn_radiation_wavelength 0.71073
_diffrn_reflns_av_R_equivalents 0.0464
_diffrn_reflns_av_unetI/netI 0.1027
_diffrn_reflns_Laue_measured_fraction_full 0.990
_diffrn_reflns_Laue_measured_fraction_max 0.982
_diffrn_reflns_limit_h_max 9
_diffrn_reflns_limit_h_min -9
_diffrn_reflns_limit_k_max 23
_diffrn_reflns_limit_k_min -29
_diffrn_reflns_limit_l_max 17
_diffrn_reflns_limit_l_min -15
_diffrn_reflns_number 10135
_diffrn_reflns_point_group_measured_fraction_full 0.990
_diffrn_reflns_point_group_measured_fraction_max 0.982
_diffrn_reflns_theta_full 25.242
_diffrn_reflns_theta_max 26.370
_diffrn_reflns_theta_min 2.709
_diffrn_source 'fine-focus sealed tube'
_exptl_absorpt_coefficient_mu 0.740
_exptl_absorpt_correction_T_max 0.963
_exptl_absorpt_correction_T_min 0.851
_exptl_absorpt_correction_type multi-scan
_exptl_absorpt_process_details 'CrysAlis RED, Rigaku Oxford Diffraction Ltd.'
_exptl_crystal_colour 'dark red'
_exptl_crystal_colour_modifier dark
_exptl_crystal_colour_primary red
_exptl_crystal_density_diffrn 1.437
_exptl_crystal_description prism
_exptl_crystal_F_000 1132
_exptl_crystal_size_max 0.2
_exptl_crystal_size_mid 0.12
_exptl_crystal_size_min 0.08
_refine_diff_density_max 0.274
_refine_diff_density_min -0.304
_refine_diff_density_rms 0.070
_refine_ls_extinction_method none
_refine_ls_goodness_of_fit_ref 1.138
_refine_ls_hydrogen_treatment constr
_refine_ls_matrix_type full
_refine_ls_number_parameters 325
_refine_ls_number_reflns 5042
_refine_ls_number_restraints 0
_refine_ls_restrained_S_all 1.138
_refine_ls_R_factor_all 0.1440
_refine_ls_R_factor_gt 0.0728
_refine_ls_shift/su_max 0.001
_refine_ls_shift/su_mean 0.000
_refine_ls_structure_factor_coef Fsqd
_refine_ls_weighting_details 'w=1/[\s^2^(Fo^2^)+(0.0155P)^2^+1.1322P] where P=(Fo^2^+2Fc^2^)/3'
_refine_ls_weighting_scheme calc
_refine_ls_wR_factor_gt 0.0871
_refine_ls_wR_factor_ref 0.1045
_reflns_Friedel_coverage 0.000
_reflns_number_gt 2877
_reflns_number_total 5042
_reflns_threshold_expression 'I > 2\s(I)'
_cod_data_source_file c9nj03087e4.cif
_cod_data_source_block 9_293K
_cod_depositor_comments 'Adding full bibliography for 7058691--7058703.cif.'
_cod_database_code 7058698
_shelx_shelxl_version_number 2018/3
_shelx_space_group_comment
;
The symmetry employed for this shelxl refinement is uniquely defined
by the following loop, which should always be used as a source of
symmetry information in preference to the above space-group names.
They are only intended as comments.
;
_shelx_estimated_absorpt_t_max 0.943
_shelx_estimated_absorpt_t_min 0.866
_olex2_refinement_description
;
1. Fixed Uiso
 At 1.2 times of:
  All C(H) groups, All C(H,H) groups, All C(H,H,H) groups
2.a Secondary CH2 refined with riding coordinates:
 C12(H12A,H12B), C13(H13A,H13B), C14(H14A,H14B), C15(H15A,H15B), C16(H16A,
 H16B), C17(H17A,H17B)
2.b Me refined with riding coordinates:
 C29(H29A,H29B,H29C)
2.c Aromatic/amide H refined with riding coordinates:
 C2(H2), C3(H3), C5(H5), C6(H6), C7(H7), C8(H8), C11(H11), C18(H18), C21(H21),
 C22(H22), C23(H23), C24(H24), C26(H26), C27(H27)
;
_olex2_submission_special_instructions 'No special instructions were received'

loop_
_space_group_symop_operation_xyz
'x, y, z'
'-x, y+1/2, -z+1/2'
'-x, -y, -z'
'x, -y-1/2, z-1/2'

loop_
_atom_site_label
_atom_site_type_symbol
_atom_site_fract_x
_atom_site_fract_y
_atom_site_fract_z
_atom_site_U_iso_or_equiv
_atom_site_adp_type
_atom_site_occupancy
_atom_site_site_symmetry_order
_atom_site_calc_flag
_atom_site_refinement_flags_posn
Fe1 Fe 0.15077(7) 0.22259(2) 0.27229(5) 0.04059(19) Uani 1 1 d .
Cl1 Cl -0.05899(14) 0.25852(5) 0.15310(8) 0.0512(3) Uani 1 1 d .
N1 N 0.3635(4) 0.23578(14) 0.1903(2) 0.0415(9) Uani 1 1 d .
N2 N 0.1678(4) 0.31309(14) 0.3351(2) 0.0439(9) Uani 1 1 d .
N3 N -0.0289(4) 0.20922(13) 0.3730(2) 0.0380(9) Uani 1 1 d .
O1 O 0.1323(3) 0.14673(11) 0.2217(2) 0.0451(8) Uani 1 1 d .
O2 O 0.3309(3) 0.19503(11) 0.3704(2) 0.0419(8) Uani 1 1 d .
C1 C 0.2599(5) 0.11356(18) 0.1988(3) 0.0392(11) Uani 1 1 d .
C2 C 0.2268(5) 0.05400(18) 0.1971(3) 0.0458(12) Uani 1 1 d .
H2 H 0.121271 0.040343 0.217249 0.055 Uiso 1 1 calc R
C3 C 0.3440(6) 0.01698(18) 0.1671(3) 0.0483(12) Uani 1 1 d .
H3 H 0.317029 -0.021751 0.166398 0.058 Uiso 1 1 calc R
C4 C 0.5079(5) 0.03504(18) 0.1364(3) 0.0423(11) Uani 1 1 d .
C5 C 0.6251(6) -0.0038(2) 0.1009(3) 0.0553(13) Uani 1 1 d .
H5 H 0.594643 -0.042231 0.097473 0.066 Uiso 1 1 calc R
C6 C 0.7826(6) 0.0133(2) 0.0714(4) 0.0625(15) Uani 1 1 d .
H6 H 0.858788 -0.013006 0.047486 0.075 Uiso 1 1 calc R
C7 C 0.8272(6) 0.0706(2) 0.0775(4) 0.0591(14) Uani 1 1 d .
H7 H 0.934574 0.082673 0.057418 0.071 Uiso 1 1 calc R
C8 C 0.7169(5) 0.10958(19) 0.1122(3) 0.0499(12) Uani 1 1 d .
H8 H 0.752563 0.147532 0.117626 0.060 Uiso 1 1 calc R
C9 C 0.5497(5) 0.09363(18) 0.1403(3) 0.0403(11) Uani 1 1 d .
C10 C 0.4229(5) 0.13389(17) 0.1716(3) 0.0372(10) Uani 1 1 d .
C11 C 0.4542(5) 0.19390(18) 0.1618(3) 0.0410(11) Uani 1 1 d .
H11 H 0.552716 0.203742 0.130925 0.049 Uiso 1 1 calc R
C12 C 0.4143(5) 0.29284(17) 0.1599(3) 0.0508(13) Uani 1 1 d .
H12A H 0.326961 0.306049 0.110206 0.061 Uiso 1 1 calc R
H12B H 0.528183 0.290476 0.133966 0.061 Uiso 1 1 calc R
C13 C 0.4276(6) 0.33553(18) 0.2393(4) 0.0562(13) Uani 1 1 d .
H13A H 0.488628 0.369217 0.219481 0.067 Uiso 1 1 calc R
H13B H 0.499587 0.319259 0.292801 0.067 Uiso 1 1 calc R
C14 C 0.2506(6) 0.35342(17) 0.2709(3) 0.0524(13) Uani 1 1 d .
H14A H 0.266159 0.389988 0.302536 0.063 Uiso 1 1 calc R
H14B H 0.167920 0.359094 0.215182 0.063 Uiso 1 1 calc R
C15 C -0.0117(6) 0.33780(17) 0.3468(3) 0.0543(13) Uani 1 1 d .
H15A H -0.076355 0.341133 0.284820 0.065 Uiso 1 1 calc R
H15B H 0.005139 0.376105 0.371929 0.065 Uiso 1 1 calc R
C16 C -0.1266(6) 0.30533(18) 0.4094(3) 0.0560(13) Uani 1 1 d .
H16A H -0.061872 0.301632 0.471365 0.067 Uiso 1 1 calc R
H16B H -0.232194 0.327831 0.416628 0.067 Uiso 1 1 calc R
C17 C -0.1842(5) 0.24679(17) 0.3756(3) 0.0489(12) Uani 1 1 d .
H17A H -0.264938 0.230775 0.417540 0.059 Uiso 1 1 calc R
H17B H -0.246851 0.249489 0.313018 0.059 Uiso 1 1 calc R
C18 C -0.0046(5) 0.17157(16) 0.4386(3) 0.0384(11) Uani 1 1 d .
H18 H -0.096484 0.166680 0.476808 0.046 Uiso 1 1 calc R
C19 C 0.1495(5) 0.13634(16) 0.4590(3) 0.0338(10) Uani 1 1 d .
C20 C 0.1426(5) 0.08980(16) 0.5242(3) 0.0347(10) Uani 1 1 d .
C21 C -0.0148(5) 0.07117(18) 0.5612(3) 0.0459(12) Uani 1 1 d .
H21 H -0.121603 0.089365 0.541972 0.055 Uiso 1 1 calc R
C22 C -0.0145(6) 0.02791(19) 0.6234(3) 0.0531(13) Uani 1 1 d .
H22 H -0.120690 0.016776 0.645941 0.064 Uiso 1 1 calc R
C23 C 0.1426(6) -0.00048(18) 0.6546(3) 0.0534(13) Uani 1 1 d .
H23 H 0.141585 -0.030157 0.697937 0.064 Uiso 1 1 calc R
C24 C 0.2971(5) 0.01579(17) 0.6210(3) 0.0443(11) Uani 1 1 d .
H24 H 0.402159 -0.002910 0.641911 0.053 Uiso 1 1 calc R
C25 C 0.3013(5) 0.06014(16) 0.5553(3) 0.0365(10) Uani 1 1 d .
C26 C 0.4606(5) 0.07647(17) 0.5177(3) 0.0438(12) Uani 1 1 d .
H26 H 0.564873 0.056799 0.536807 0.053 Uiso 1 1 calc R
C27 C 0.4666(5) 0.11935(17) 0.4554(3) 0.0410(11) Uani 1 1 d .
H27 H 0.573713 0.128190 0.431758 0.049 Uiso 1 1 calc R
C28 C 0.3118(5) 0.15140(17) 0.4252(3) 0.0356(10) Uani 1 1 d .
C29 C 0.2731(6) 0.31259(18) 0.4279(3) 0.0620(14) Uani 1 1 d .
H29A H 0.219964 0.286693 0.469253 0.074 Uiso 1 1 calc R
H29B H 0.392320 0.300480 0.420493 0.074 Uiso 1 1 calc R
H29C H 0.275497 0.350281 0.454460 0.074 Uiso 1 1 calc R

loop_
_atom_site_aniso_label
_atom_site_aniso_U_11
_atom_site_aniso_U_22
_atom_site_aniso_U_33
_atom_site_aniso_U_23
_atom_site_aniso_U_13
_atom_site_aniso_U_12
Fe1 0.0456(3) 0.0415(4) 0.0343(4) 0.0031(3) 0.0020(3) 0.0002(3)
Cl1 0.0577(7) 0.0567(7) 0.0372(7) 0.0022(6) -0.0063(6) 0.0025(5)
N1 0.046(2) 0.041(2) 0.038(2) 0.0088(19) 0.0028(17) -0.0005(17)
N2 0.060(2) 0.038(2) 0.031(2) 0.0037(19) -0.0084(18) 0.0032(18)
N3 0.0369(19) 0.039(2) 0.038(2) 0.0025(19) -0.0001(17) 0.0042(16)
O1 0.0417(16) 0.0452(18) 0.050(2) -0.0048(16) 0.0112(15) -0.0034(14)
O2 0.0401(16) 0.0425(18) 0.042(2) 0.0150(16) 0.0013(14) -0.0017(13)
C1 0.043(3) 0.044(3) 0.030(3) 0.003(2) 0.001(2) -0.002(2)
C2 0.045(3) 0.043(3) 0.050(3) 0.007(3) 0.006(2) -0.006(2)
C3 0.057(3) 0.032(3) 0.054(4) 0.006(2) 0.002(2) 0.000(2)
C4 0.047(3) 0.044(3) 0.036(3) 0.003(2) 0.001(2) 0.004(2)
C5 0.058(3) 0.049(3) 0.057(4) -0.005(3) -0.002(3) 0.010(3)
C6 0.062(3) 0.070(4) 0.056(4) -0.003(3) 0.005(3) 0.026(3)
C7 0.049(3) 0.072(4) 0.058(4) 0.002(3) 0.015(3) 0.011(3)
C8 0.051(3) 0.053(3) 0.046(3) 0.000(3) 0.008(2) 0.001(2)
C9 0.041(2) 0.049(3) 0.030(3) 0.003(2) 0.000(2) 0.000(2)
C10 0.044(2) 0.041(3) 0.027(3) 0.000(2) 0.004(2) -0.002(2)
C11 0.040(2) 0.049(3) 0.034(3) 0.009(2) 0.004(2) -0.008(2)
C12 0.055(3) 0.041(3) 0.057(4) 0.021(3) 0.007(2) 0.001(2)
C13 0.062(3) 0.041(3) 0.063(4) 0.009(3) -0.008(3) -0.009(2)
C14 0.072(3) 0.037(3) 0.045(3) 0.003(3) -0.014(3) 0.003(2)
C15 0.076(3) 0.039(3) 0.046(3) -0.003(3) -0.005(3) 0.012(2)
C16 0.069(3) 0.053(3) 0.047(3) 0.000(3) 0.007(3) 0.019(2)
C17 0.049(3) 0.053(3) 0.045(3) 0.007(3) 0.008(2) 0.015(2)
C18 0.041(2) 0.039(3) 0.035(3) 0.001(2) 0.004(2) -0.002(2)
C19 0.038(2) 0.034(2) 0.029(3) -0.002(2) 0.001(2) 0.0006(19)
C20 0.038(2) 0.035(2) 0.030(3) -0.002(2) -0.003(2) -0.0029(19)
C21 0.043(3) 0.048(3) 0.048(3) 0.008(3) 0.006(2) -0.001(2)
C22 0.046(3) 0.059(3) 0.054(4) 0.017(3) 0.006(2) -0.005(2)
C23 0.068(3) 0.046(3) 0.047(3) 0.014(3) 0.008(3) -0.004(3)
C24 0.049(3) 0.043(3) 0.040(3) 0.006(2) 0.002(2) 0.005(2)
C25 0.043(2) 0.031(2) 0.035(3) 0.002(2) 0.002(2) -0.002(2)
C26 0.040(2) 0.043(3) 0.047(3) 0.003(3) 0.002(2) 0.005(2)
C27 0.034(2) 0.047(3) 0.043(3) 0.005(2) 0.008(2) 0.001(2)
C28 0.041(2) 0.036(2) 0.029(3) 0.000(2) 0.001(2) 0.000(2)
C29 0.083(3) 0.054(3) 0.043(3) -0.002(3) -0.023(3) -0.003(3)

loop_
_atom_type_symbol
_atom_type_description
_atom_type_scat_dispersion_real
_atom_type_scat_dispersion_imag
_atom_type_scat_source
C C 0.0033 0.0016 'International Tables Vol C Tables 4.2.6.8 and 6.1.1.4'
H H 0.0000 0.0000 'International Tables Vol C Tables 4.2.6.8 and 6.1.1.4'
Cl Cl 0.1484 0.1585 'International Tables Vol C Tables 4.2.6.8 and 6.1.1.4'
Fe Fe 0.3463 0.8444 'International Tables Vol C Tables 4.2.6.8 and 6.1.1.4'
N N 0.0061 0.0033 'International Tables Vol C Tables 4.2.6.8 and 6.1.1.4'
O O 0.0106 0.0060 'International Tables Vol C Tables 4.2.6.8 and 6.1.1.4'

loop_
_geom_angle_atom_site_label_1
_geom_angle_atom_site_label_2
_geom_angle_atom_site_label_3
_geom_angle
N1 Fe1 Cl1 92.51(10)
N1 Fe1 N2 93.66(13)
N2 Fe1 Cl1 87.67(9)
N3 Fe1 Cl1 96.40(9)
N3 Fe1 N1 170.51(13)
N3 Fe1 N2 83.50(13)
O1 Fe1 Cl1 92.35(9)
O1 Fe1 N1 87.67(12)
O1 Fe1 N2 178.67(12)
O1 Fe1 N3 95.18(12)
O1 Fe1 O2 89.02(11)
O2 Fe1 Cl1 177.91(9)
O2 Fe1 N1 85.97(12)
O2 Fe1 N2 91.00(11)
O2 Fe1 N3 85.04(12)
C11 N1 Fe1 121.5(3)
C11 N1 C12 116.1(3)
C12 N1 Fe1 122.3(3)
C14 N2 Fe1 110.8(3)
C14 N2 C15 105.1(3)
C15 N2 Fe1 112.5(2)
C29 N2 Fe1 110.3(2)
C29 N2 C14 109.4(3)
C29 N2 C15 108.6(3)
C17 N3 Fe1 120.0(3)
C18 N3 Fe1 123.0(3)
C18 N3 C17 116.8(3)
C1 O1 Fe1 128.1(2)
C28 O2 Fe1 125.1(2)
O1 C1 C2 117.2(4)
O1 C1 C10 123.7(4)
C10 C1 C2 119.0(4)
C1 C2 H2 119.3
C3 C2 C1 121.5(4)
C3 C2 H2 119.3
C2 C3 H3 119.0
C2 C3 C4 122.0(4)
C4 C3 H3 119.0
C5 C4 C3 121.3(4)
C5 C4 C9 120.1(4)
C9 C4 C3 118.6(4)
C4 C5 H5 119.2
C6 C5 C4 121.6(4)
C6 C5 H5 119.2
C5 C6 H6 120.6
C5 C6 C7 118.7(4)
C7 C6 H6 120.6
C6 C7 H7 119.3
C8 C7 C6 121.3(4)
C8 C7 H7 119.3
C7 C8 H8 119.3
C7 C8 C9 121.4(4)
C9 C8 H8 119.3
C4 C9 C8 116.8(4)
C4 C9 C10 119.7(4)
C8 C9 C10 123.5(4)
C1 C10 C9 119.1(4)
C1 C10 C11 120.9(4)
C11 C10 C9 119.3(4)
N1 C11 C10 128.4(4)
N1 C11 H11 115.8
C10 C11 H11 115.8
N1 C12 H12A 109.1
N1 C12 H12B 109.1
N1 C12 C13 112.5(4)
H12A C12 H12B 107.8
C13 C12 H12A 109.1
C13 C12 H12B 109.1
C12 C13 H13A 108.7
C12 C13 H13B 108.7
C12 C13 C14 114.3(4)
H13A C13 H13B 107.6
C14 C13 H13A 108.7
C14 C13 H13B 108.7
N2 C14 C13 116.2(3)
N2 C14 H14A 108.2
N2 C14 H14B 108.2
C13 C14 H14A 108.2
C13 C14 H14B 108.2
H14A C14 H14B 107.4
N2 C15 H15A 108.1
N2 C15 H15B 108.1
N2 C15 C16 116.7(3)
H15A C15 H15B 107.3
C16 C15 H15A 108.1
C16 C15 H15B 108.1
C15 C16 H16A 108.3
C15 C16 H16B 108.3
H16A C16 H16B 107.4
C17 C16 C15 115.8(4)
C17 C16 H16A 108.3
C17 C16 H16B 108.3
N3 C17 C16 110.4(3)
N3 C17 H17A 109.6
N3 C17 H17B 109.6
C16 C17 H17A 109.6
C16 C17 H17B 109.6
H17A C17 H17B 108.1
N3 C18 H18 116.6
N3 C18 C19 126.8(4)
C19 C18 H18 116.6
C18 C19 C20 119.3(4)
C28 C19 C18 120.3(4)
C28 C19 C20 120.0(3)
C21 C20 C19 124.0(4)
C21 C20 C25 116.6(4)
C25 C20 C19 119.4(4)
C20 C21 H21 119.0
C22 C21 C20 122.0(4)
C22 C21 H21 119.0
C21 C22 H22 119.5
C21 C22 C23 121.1(4)
C23 C22 H22 119.5
C22 C23 H23 120.4
C24 C23 C22 119.1(4)
C24 C23 H23 120.4
C23 C24 H24 119.3
C23 C24 C25 121.3(4)
C25 C24 H24 119.3
C24 C25 C20 119.9(4)
C24 C25 C26 121.9(4)
C26 C25 C20 118.2(4)
C25 C26 H26 118.8
C27 C26 C25 122.4(4)
C27 C26 H26 118.8
C26 C27 H27 119.5
C26 C27 C28 121.1(4)
C28 C27 H27 119.5
O2 C28 C19 123.6(4)
O2 C28 C27 117.5(4)
C19 C28 C27 118.9(4)
N2 C29 H29A 109.5
N2 C29 H29B 109.5
N2 C29 H29C 109.5
H29A C29 H29B 109.5
H29A C29 H29C 109.5
H29B C29 H29C 109.5

loop_
_geom_bond_atom_site_label_1
_geom_bond_atom_site_label_2
_geom_bond_distance
Fe1 Cl1 2.3621(12)
Fe1 N1 2.100(3)
Fe1 N2 2.301(3)
Fe1 N3 2.092(3)
Fe1 O1 1.918(3)
Fe1 O2 1.963(3)
N1 C11 1.284(5)
N1 C12 1.468(4)
N2 C14 1.494(5)
N2 C15 1.498(5)
N2 C29 1.475(5)
N3 C17 1.470(4)
N3 C18 1.285(4)
O1 C1 1.305(4)
O2 C28 1.302(4)
C1 C2 1.417(5)
C1 C10 1.410(5)
C2 H2 0.9300
C2 C3 1.339(5)
C3 H3 0.9300
C3 C4 1.417(5)
C4 C5 1.398(5)
C4 C9 1.409(5)
C5 H5 0.9300
C5 C6 1.360(5)
C6 H6 0.9300
C6 C7 1.385(6)
C7 H7 0.9300
C7 C8 1.362(5)
C8 H8 0.9300
C8 C9 1.412(5)
C9 C10 1.445(5)
C10 C11 1.435(5)
C11 H11 0.9300
C12 H12A 0.9700
C12 H12B 0.9700
C12 C13 1.506(6)
C13 H13A 0.9700
C13 H13B 0.9700
C13 C14 1.511(5)
C14 H14A 0.9700
C14 H14B 0.9700
C15 H15A 0.9700
C15 H15B 0.9700
C15 C16 1.509(5)
C16 H16A 0.9700
C16 H16B 0.9700
C16 C17 1.504(5)
C17 H17A 0.9700
C17 H17B 0.9700
C18 H18 0.9300
C18 C19 1.434(5)
C19 C20 1.436(5)
C19 C28 1.405(5)
C20 C21 1.416(5)
C20 C25 1.418(5)
C21 H21 0.9300
C21 C22 1.346(5)
C22 H22 0.9300
C22 C23 1.395(5)
C23 H23 0.9300
C23 C24 1.359(5)
C24 H24 0.9300
C24 C25 1.400(5)
C25 C26 1.417(5)
C26 H26 0.9300
C26 C27 1.344(5)
C27 H27 0.9300
C27 C28 1.420(5)
C29 H29A 0.9600
C29 H29B 0.9600
C29 H29C 0.9600

loop_
_geom_torsion_atom_site_label_1
_geom_torsion_atom_site_label_2
_geom_torsion_atom_site_label_3
_geom_torsion_atom_site_label_4
_geom_torsion
Fe1 N1 C11 C10 5.8(6)
Fe1 N1 C12 C13 47.6(4)
Fe1 N2 C14 C13 -52.4(4)
Fe1 N2 C15 C16 59.4(4)
Fe1 N3 C17 C16 -70.0(4)
Fe1 N3 C18 C19 5.1(6)
Fe1 O1 C1 C2 156.7(3)
Fe1 O1 C1 C10 -26.4(6)
Fe1 O2 C28 C19 -34.8(5)
Fe1 O2 C28 C27 148.3(3)
N1 C12 C13 C14 -72.2(5)
N2 C15 C16 C17 -64.4(5)
N3 C18 C19 C20 -169.4(4)
N3 C18 C19 C28 18.6(6)
O1 C1 C2 C3 174.6(4)
O1 C1 C10 C9 -175.1(4)
O1 C1 C10 C11 -3.9(6)
C1 C2 C3 C4 0.7(7)
C1 C10 C11 N1 13.4(7)
C2 C1 C10 C9 1.7(6)
C2 C1 C10 C11 172.8(4)
C2 C3 C4 C5 -176.8(4)
C2 C3 C4 C9 1.8(7)
C3 C4 C5 C6 180.0(4)
C3 C4 C9 C8 177.8(4)
C3 C4 C9 C10 -2.4(6)
C4 C5 C6 C7 0.5(7)
C4 C9 C10 C1 0.7(6)
C4 C9 C10 C11 -170.6(4)
C5 C4 C9 C8 -3.6(6)
C5 C4 C9 C10 176.1(4)
C5 C6 C7 C8 0.0(8)
C6 C7 C8 C9 -2.4(7)
C7 C8 C9 C4 4.1(6)
C7 C8 C9 C10 -175.6(4)
C8 C9 C10 C1 -179.6(4)
C8 C9 C10 C11 9.1(6)
C9 C4 C5 C6 1.4(7)
C9 C10 C11 N1 -175.5(4)
C10 C1 C2 C3 -2.4(7)
C11 N1 C12 C13 -134.1(4)
C12 N1 C11 C10 -172.6(4)
C12 C13 C14 N2 79.9(5)
C14 N2 C15 C16 -179.9(4)
C15 N2 C14 C13 -174.2(4)
C15 C16 C17 N3 64.0(5)
C17 N3 C18 C19 -169.9(4)
C18 N3 C17 C16 105.2(4)
C18 C19 C20 C21 8.7(6)
C18 C19 C20 C25 -170.7(4)
C18 C19 C28 O2 -3.9(6)
C18 C19 C28 C27 172.9(4)
C19 C20 C21 C22 -178.9(4)
C19 C20 C25 C24 178.1(4)
C19 C20 C25 C26 -2.3(6)
C20 C19 C28 O2 -175.9(4)
C20 C19 C28 C27 0.9(6)
C20 C21 C22 C23 0.3(7)
C20 C25 C26 C27 1.2(6)
C21 C20 C25 C24 -1.3(6)
C21 C20 C25 C26 178.2(4)
C21 C22 C23 C24 -0.4(7)
C22 C23 C24 C25 -0.4(7)
C23 C24 C25 C20 1.3(6)
C23 C24 C25 C26 -178.2(4)
C24 C25 C26 C27 -179.3(4)
C25 C20 C21 C22 0.6(6)
C25 C26 C27 C28 1.1(7)
C26 C27 C28 O2 174.8(4)
C26 C27 C28 C19 -2.2(6)
C28 C19 C20 C21 -179.3(4)
C28 C19 C20 C25 1.3(6)
C29 N2 C14 C13 69.4(5)
C29 N2 C15 C16 -62.9(5)
